data_4060813
_journal_name_full Organometallics
_journal_paper_doi 10.1021/om0108200
_journal_year 2002
_chemical_formula_sum 'C40 H58 Cl2 Mg N2 O2 Si2'
_chemical_formula_weight 750.31
_space_group_IT_number 19
_symmetry_cell_setting orthorhombic
_symmetry_space_group_name_Hall 'P 2ac 2ab'
_symmetry_space_group_name_H-M 'P 21 21 21'
_cell_angle_alpha 90.00
_cell_angle_beta 90.00
_cell_angle_gamma 90.00
_cell_formula_units_Z 4
_cell_length_a 11.5471(2)
_cell_length_b 14.8484(3)
_cell_length_c 24.8848(6)
_cell_measurement_temperature 150
_cell_volume 4266.6(3)
_diffrn_ambient_temperature 150
_exptl_crystal_density_diffrn 1.17
_reflns_Friedel_coverage 0.8692
_cod_original_sg_symbol_H-M 'p 21 21 21'
_cod_original_formula_sum 'C40 H58 Cl2 Mg1 N2 O2 Si2'
_cod_database_code 4060813

loop_
_symmetry_equiv_pos_as_xyz
'x, y, z'
'-x+1/2, -y, z+1/2'
'-x, y+1/2, -z+1/2'
'x+1/2, -y+1/2, -z'

loop_
_atom_site_aniso_label
_atom_site_aniso_U_11
_atom_site_aniso_U_22
_atom_site_aniso_U_33
_atom_site_aniso_U_12
_atom_site_aniso_U_13
_atom_site_aniso_U_23
Cl(1) 0.0329(3) 0.0225(2) 0.0190(3) -0.0008(2) -0.0012(3) -0.0056(2)
Cl(2) 0.0213(3) 0.0189(2) 0.0276(3) -0.0031(2) 0.0021(3) 0.0030(2)
Si(1) 0.0200(3) 0.0205(3) 0.0289(4) 0.0012(3) 0.0017(3) -0.0057(3)
Si(2) 0.0211(4) 0.0246(3) 0.0255(3) -0.0002(3) -0.0039(3) 0.0023(3)
Mg 0.0212(4) 0.0186(3) 0.0193(4) -0.0014(3) 0.0019(3) -0.0002(3)
O(1) 0.0203(9) 0.0193(7) 0.0187(8) -0.0027(6) -0.0004(7) -0.0030(7)
O(2) 0.0220(9) 0.0218(8) 0.0214(9) -0.0009(6) 0.0017(7) 0.0030(7)
N(1) 0.0281(13) 0.0224(10) 0.0264(11) 0.0040(9) 0.0054(10) 0.0053(9)
N(2) 0.070(2) 0.0219(11) 0.0331(13) -0.0017(11) 0.0027(13) -0.0002(10)
C(1) 0.060(2) 0.0348(15) 0.065(2) -0.0056(16) 0.020(2) -0.0112(16)
C(2) 0.063(3) 0.057(2) 0.054(2) 0.0019(19) -0.0036(18) -0.0241(18)
C(3) 0.066(2) 0.0431(17) 0.0422(19) 0.0057(16) 0.0124(17) 0.0039(14)
C(4) 0.056(2) 0.0451(17) 0.0430(19) -0.0044(16) 0.0001(16) -0.0076(15)
C(6) 0.082(3) 0.0482(19) 0.0465(19) 0.0094(19) -0.0061(19) -0.0048(16)
C(7) 0.0179(13) 0.0148(10) 0.0197(12) -0.0012(9) -0.0017(10) 0.0008(9)
C(8) 0.0185(13) 0.0156(10) 0.0183(12) -0.0007(9) -0.0001(9) 0.0025(9)
C(9) 0.0190(13) 0.0174(10) 0.0188(12) 0.0002(9) 0.0004(9) 0.0020(9)
C(10) 0.0208(13) 0.0258(12) 0.0227(13) 0.0016(10) 0.0013(10) -0.0019(10)
C(11) 0.0278(15) 0.0259(12) 0.0235(13) -0.0017(10) 0.0010(11) -0.0058(11)
C(12) 0.0265(15) 0.0290(13) 0.0226(13) -0.0044(11) -0.0047(11) -0.0054(11)
C(13) 0.0183(13) 0.0292(12) 0.0221(12) -0.0038(10) -0.0018(10) -0.0009(10)
C(14) 0.0186(12) 0.0209(11) 0.0183(12) -0.0019(9) 0.0012(9) 0.0043(9)
C(15) 0.0159(13) 0.0214(11) 0.0241(12) 0.0023(9) 0.0007(10) 0.0021(10)
C(16) 0.0186(13) 0.0173(10) 0.0219(12) -0.0019(9) -0.0007(10) 0.0034(9)
C(17) 0.0171(12) 0.0166(10) 0.0194(11) -0.0028(9) 0.0022(10) -0.0030(9)
C(18) 0.0185(13) 0.0172(10) 0.0202(12) -0.0015(9) 0.0003(9) -0.0019(9)
C(19) 0.0172(13) 0.0179(10) 0.0185(11) 0.0005(9) 0.0011(10) -0.0039(9)
C(20) 0.0241(14) 0.0257(12) 0.0229(13) 0.0019(10) 0.0002(11) -0.0024(10)
C(21) 0.0330(15) 0.0246(11) 0.0240(13) 0.0013(11) -0.0012(11) 0.0035(10)
C(22) 0.0330(16) 0.0277(12) 0.0238(13) -0.0054(11) 0.0063(11) 0.0031(11)
C(23) 0.0210(14) 0.0287(12) 0.0256(13) -0.0062(10) 0.0046(11) -0.0022(10)
C(24) 0.0228(14) 0.0181(10) 0.0221(12) -0.0015(9) 0.0009(10) -0.0055(9)
C(25) 0.0185(13) 0.0219(10) 0.0232(12) -0.0001(10) 0.0034(10) -0.0041(9)
C(26) 0.0183(12) 0.0176(10) 0.0213(12) -0.0001(9) 0.0006(10) -0.0056(9)
C(27) 0.0415(19) 0.0543(17) 0.0294(15) 0.0057(15) -0.0095(14) -0.0007(13)
C(28) 0.0309(15) 0.0321(12) 0.0442(16) -0.0049(11) -0.0096(14) 0.0108(13)
C(29) 0.0259(15) 0.0302(12) 0.0420(16) 0.0028(11) -0.0067(12) 0.0068(11)
C(30) 0.0388(17) 0.0349(14) 0.0307(15) 0.0099(13) 0.0060(13) -0.0101(11)
C(31) 0.0291(16) 0.0291(13) 0.0411(16) 0.0068(11) 0.0002(12) -0.0062(12)
C(32) 0.061(2) 0.0305(14) 0.0505(19) -0.0065(15) 0.0132(16) -0.0085(14)
C(33) 0.0342(17) 0.0265(12) 0.061(2) 0.0000(11) 0.0069(15) -0.0138(14)
C(34) 0.0431(18) 0.0327(13) 0.0295(14) 0.0005(12) -0.0001(13) -0.0033(11)
C(35) 0.0244(15) 0.0325(13) 0.0359(15) 0.0043(11) 0.0067(12) 0.0052(11)
C(36) 0.076(3) 0.0378(16) 0.047(2) -0.0026(16) 0.0019(19) -0.0057(15)
C(37) 0.0264(15) 0.0428(15) 0.0466(17) 0.0007(12) -0.0017(14) 0.0041(14)
C(38) 0.060(3) 0.077(2) 0.054(2) 0.025(2) 0.0127(19) 0.0118(19)
C(39) 0.077(3) 0.0448(17) 0.049(2) 0.0297(18) 0.0098(19) 0.0035(15)
C(40) 0.104(3) 0.0315(15) 0.0346(17) -0.0073(17) -0.0131(19) -0.0015(13)
C(41) 0.091(3) 0.066(2) 0.055(2) -0.047(2) -0.040(2) 0.0234(18)

loop_
_atom_site_label
_atom_site_fract_x
_atom_site_fract_y
_atom_site_fract_z
_atom_site_U_iso_or_equiv
_atom_site_thermal_displace_type
_atom_site_calc_flag
Cl(1) -0.10851(5) 0.06654(3) 0.68745(2) 0.02480(14) Uani ?
Cl(2) 0.09567(5) 0.21281(3) 0.76867(2) 0.02260(14) Uani ?
Si(1) 0.22565(6) -0.06063(4) 0.81615(3) 0.02313(17) Uani ?
Si(2) -0.43427(6) 0.18901(4) 0.81194(3) 0.02373(17) Uani ?
Mg -0.05937(7) 0.10678(5) 0.77579(3) 0.01970(18) Uani ?
O(1) -0.02612(13) -0.00364(9) 0.81757(6) 0.0194(4) Uani ?
O(2) -0.17680(14) 0.15829(10) 0.82039(6) 0.0217(4) Uani ?
N(1) 0.15285(19) 0.34717(15) 0.66520(9) 0.0256(6) Uani ?
N(2) -0.0632(3) -0.13377(15) 0.64597(10) 0.0417(8) Uani ?
C(1) 0.3944(3) 0.0570(2) 0.55662(14) 0.0533(9) Uani ?
C(2) 0.3569(3) 0.1087(2) 0.51430(15) 0.0580(12) Uani ?
C(3) 0.4573(3) 0.0962(2) 0.59744(13) 0.0504(9) Uani ?
C(4) 0.4826(3) 0.1863(2) 0.59519(13) 0.0480(9) Uani ?
C(6) 0.3815(4) 0.1991(2) 0.51286(14) 0.0589(12) Uani ?
C(7) 0.0260(2) 0.02633(13) 0.86286(9) 0.0175(6) Uani ?
C(8) -0.0364(2) 0.07178(14) 0.90250(9) 0.0175(6) Uani ?
C(9) 0.0268(2) 0.11653(14) 0.94439(9) 0.0184(6) Uani ?
C(10) -0.0286(2) 0.17221(15) 0.98303(10) 0.0231(6) Uani ?
C(11) 0.0343(2) 0.21760(16) 1.02120(10) 0.0257(7) Uani ?
C(12) 0.1555(2) 0.21098(16) 1.02293(10) 0.0260(7) Uani ?
C(13) 0.2116(2) 0.15712(15) 0.98683(9) 0.0232(6) Uani ?
C(14) 0.1495(2) 0.10876(15) 0.94692(9) 0.0193(6) Uani ?
C(15) 0.2065(2) 0.05306(14) 0.90890(9) 0.0205(6) Uani ?
C(16) 0.1487(2) 0.01190(14) 0.86726(9) 0.0193(6) Uani ?
C(17) -0.2284(2) 0.11723(13) 0.86140(9) 0.0177(6) Uani ?
C(18) -0.1660(2) 0.07309(14) 0.90194(9) 0.0186(6) Uani ?
C(19) -0.2282(2) 0.02782(14) 0.94412(9) 0.0179(6) Uani ?
C(20) -0.1731(2) -0.02201(16) 0.98547(10) 0.0242(7) Uani ?
C(21) -0.2354(2) -0.06559(16) 1.02484(10) 0.0272(7) Uani ?
C(22) -0.3564(2) -0.06216(16) 1.02541(10) 0.0282(7) Uani ?
C(23) -0.4130(2) -0.01615(15) 0.98603(10) 0.0251(7) Uani ?
C(24) -0.3518(2) 0.02974(15) 0.94490(10) 0.0210(6) Uani ?
C(25) -0.4105(2) 0.07829(14) 0.90417(9) 0.0212(6) Uani ?
C(26) -0.3539(2) 0.12116(14) 0.86310(9) 0.0191(6) Uani ?
C(27) -0.4158(3) 0.14680(19) 0.74195(11) 0.0417(9) Uani ?
C(28) -0.3914(2) 0.30972(15) 0.81792(12) 0.0357(7) Uani ?
C(29) -0.5918(2) 0.18111(16) 0.82783(11) 0.0327(7) Uani ?
C(30) 0.2336(3) -0.00222(17) 0.74984(10) 0.0348(8) Uani ?
C(31) 0.3747(2) -0.08542(16) 0.84152(12) 0.0331(8) Uani ?
C(32) 0.1316(3) 0.20775(18) 0.61022(13) 0.0473(9) Uani ?
C(33) 0.1555(2) -0.17306(16) 0.80792(14) 0.0406(8) Uani ?
C(34) 0.1163(3) 0.30843(17) 0.61245(11) 0.0351(8) Uani ?
C(35) 0.2791(2) 0.36396(17) 0.67031(11) 0.0309(7) Uani ?
C(36) 0.4448(3) 0.2375(2) 0.55324(13) 0.0536(11) Uani ?
C(37) 0.3080(2) 0.40037(19) 0.72473(13) 0.0386(8) Uani ?
C(38) 0.1170(3) -0.0714(2) 0.60471(15) 0.0637(12) Uani ?
C(39) 0.0654(3) -0.1473(2) 0.63569(14) 0.0569(12) Uani ?
C(40) -0.1410(4) -0.1460(2) 0.59967(13) 0.0567(11) Uani ?
C(41) -0.2638(4) -0.1196(2) 0.61284(15) 0.0707(12) Uani ?
H(1) 0.3774 -0.0041 0.5577 0.0640 Uiso calc
H(2) 0.3148 0.0824 0.4866 0.0690 Uiso calc
H(3) 0.4824 0.0617 0.6264 0.0600 Uiso calc
H(4) 0.5259 0.2127 0.6225 0.0580 Uiso calc
H(6) 0.3551 0.2342 0.4844 0.0710 Uiso calc
H(10) -0.1088 0.1780 0.9825 0.0280 Uiso calc
H(11) 0.128(2) 0.3090(16) 0.6901(11) 0.022(7) Uiso ?
H(12) 0.117(3) 0.398(2) 0.6745(12) 0.050(9) Uiso ?
H(13) 0.2918 0.1520 0.9884 0.0280 Uiso calc
H(15) 0.2859 0.0440 0.9123 0.0250 Uiso calc
H(20) -0.0927 -0.0254 0.9860 0.0290 Uiso calc
H(21) -0.074(3) -0.074(2) 0.6605(12) 0.049(8) Uiso ?
H(22) -0.090(3) -0.183(2) 0.6728(13) 0.056(9) Uiso ?
H(23) -0.4935 -0.0148 0.9861 0.0300 Uiso calc
H(25) -0.4909 0.0812 0.9054 0.0250 Uiso calc
H(36) 0.4621 0.2986 0.5521 0.0640 Uiso calc
H(111) -0.0040 0.2532 1.0463 0.0310 Uiso calc
H(121) 0.1974 0.2431 1.0485 0.0310 Uiso calc
H(211) -0.1965 -0.0977 1.0514 0.0330 Uiso calc
H(221) -0.3978 -0.0910 1.0524 0.0340 Uiso calc
H(27A) -0.3348 0.1432 0.7336 0.0630 Uiso calc
H(27B) -0.4531 0.1873 0.7174 0.0630 Uiso calc
H(27C) -0.4501 0.0881 0.7389 0.0630 Uiso calc
H(28A) -0.4082 0.3308 0.8535 0.0540 Uiso calc
H(28B) -0.4340 0.3449 0.7923 0.0540 Uiso calc
H(28C) -0.3100 0.3156 0.8110 0.0540 Uiso calc
H(29A) -0.6158 0.1193 0.8263 0.0490 Uiso calc
H(29B) -0.6351 0.2156 0.8021 0.0490 Uiso calc
H(29C) -0.6055 0.2044 0.8632 0.0490 Uiso calc
H(30A) 0.2593 0.0586 0.7551 0.0520 Uiso calc
H(30B) 0.1584 -0.0019 0.7334 0.0520 Uiso calc
H(30C) 0.2873 -0.0333 0.7269 0.0520 Uiso calc
H(31A) 0.3699 -0.1099 0.8771 0.0500 Uiso calc
H(31B) 0.4192 -0.0308 0.8423 0.0500 Uiso calc
H(31C) 0.4115 -0.1282 0.8182 0.0500 Uiso calc
H(32A) 0.2109 0.1928 0.6176 0.0710 Uiso calc
H(32B) 0.1111 0.1864 0.5751 0.0710 Uiso calc
H(32C) 0.0824 0.1799 0.6365 0.0710 Uiso calc
H(33A) 0.2019 -0.2098 0.7846 0.0610 Uiso calc
H(33B) 0.0799 -0.1655 0.7926 0.0610 Uiso calc
H(33C) 0.1488 -0.2017 0.8424 0.0610 Uiso calc
H(34A) 0.1615 0.3359 0.5840 0.0420 Uiso calc
H(34B) 0.0355 0.3230 0.6062 0.0420 Uiso calc
H(35A) 0.3033 0.4067 0.6430 0.0370 Uiso calc
H(35B) 0.3209 0.3082 0.6645 0.0370 Uiso calc
H(37A) 0.2646 0.4545 0.7310 0.0580 Uiso calc
H(37B) 0.3894 0.4135 0.7265 0.0580 Uiso calc
H(37C) 0.2887 0.3565 0.7516 0.0580 Uiso calc
H(38A) 0.0796 -0.0669 0.5704 0.0960 Uiso calc
H(38B) 0.1982 -0.0822 0.5996 0.0960 Uiso calc
H(38C) 0.1064 -0.0162 0.6242 0.0960 Uiso calc
H(39A) 0.1053 -0.1529 0.6698 0.0680 Uiso calc
H(39B) 0.0766 -0.2029 0.6159 0.0680 Uiso calc
H(40A) -0.1394 -0.2086 0.5885 0.0680 Uiso calc
H(40B) -0.1135 -0.1097 0.5699 0.0680 Uiso calc
H(41A) -0.2907 -0.1544 0.6429 0.1060 Uiso calc
H(41B) -0.3125 -0.1309 0.5823 0.1060 Uiso calc
H(41C) -0.2665 -0.0567 0.6217 0.1060 Uiso calc

loop_
_geom_bond_atom_site_label_1
_geom_bond_atom_site_label_2
_geom_bond_distance
_geom_bond_publ_flag
Cl(1) Mg 2.3477(10) yes
Cl(2) Mg 2.3906(9) yes
Si(1) C(33) 1.867(3) yes
Si(1) C(30) 1.867(3) yes
Si(1) C(31) 1.870(3) yes
Si(1) C(16) 1.888(2) yes
Si(2) C(27) 1.863(3) yes
Si(2) C(29) 1.865(3) yes
Si(2) C(28) 1.865(2) yes
Si(2) C(26) 1.870(2) yes
Mg O(2) 1.9119(18) yes
Mg O(1) 1.9790(16) yes
Mg C(7) 2.663(2) yes
O(1) C(7) 1.353(3) yes
O(2) C(17) 1.330(3) yes
N(1) H(11) 0.89(3) yes
N(1) H(12) 0.90(3) yes
N(1) C(35) 1.484(3) yes
N(1) C(34) 1.494(3) yes
H(21) N(2) 0.97(3) yes
H(22) N(2) 1.04(3) yes
N(2) C(40) 1.472(4) yes
N(2) C(39) 1.521(4) yes
C(1) C(2) 1.373(5) yes
C(1) C(3) 1.378(5) yes
C(2) C(6) 1.372(5) yes
C(3) C(4) 1.370(4) yes
C(4) C(36) 1.363(4) yes
C(6) C(36) 1.367(5) yes
C(7) C(8) 1.395(3) yes
C(7) C(16) 1.437(3) yes
C(8) C(9) 1.435(3) yes
C(8) C(18) 1.497(3) yes
C(9) C(10) 1.420(3) yes
C(9) C(14) 1.424(3) yes
C(10) C(11) 1.372(3) yes
C(11) C(12) 1.404(3) yes
C(12) C(13) 1.366(3) yes
C(13) C(14) 1.420(3) yes
C(14) C(15) 1.418(3) yes
C(15) C(16) 1.376(3) yes
C(17) C(18) 1.403(3) yes
C(17) C(26) 1.451(3) yes
C(18) C(19) 1.439(3) yes
C(19) C(20) 1.418(3) yes
C(19) C(24) 1.428(3) yes
C(20) C(21) 1.377(3) yes
C(21) C(22) 1.398(4) yes
C(22) C(23) 1.362(3) yes
C(23) C(24) 1.418(3) yes
C(24) C(25) 1.416(3) yes
C(25) C(26) 1.370(3) yes
C(32) C(34) 1.506(4) yes
C(35) C(37) 1.496(4) yes
C(38) C(39) 1.489(5) yes
C(40) C(41) 1.507(5) yes
H(11) Cl(2) 2.45(3) no
H(11) N(1) 0.89(3) no
H(12) O(1) 1.81(3) no
H(12) N(1) 0.89(3) no
H(21) Cl(1) 2.23(3) no
H(21) N(2) 0.97(3) no
H(22) Cl(2) 2.13(3) no
H(22) N(2) 1.04(3) no
